data_5000055
loop_
_publ_author_name
'Velavan, R.'
'Sureshkumar, P.'
'Sivakumar, K.'
'Natarajan, S.'

_publ_section_title
;
 Vanillin-I
;
_journal_coeditor_code LI1126
_journal_issue 6
_journal_name_full 'Acta Crystallographica Section C'
_journal_page_first 1131
_journal_page_last 1133
_journal_paper_doi 10.1107/S0108270194011923
_journal_volume 51
_journal_year 1995
_chemical_formula_sum 'C8 H8 O3'
_space_group_IT_number 4
_symmetry_cell_setting monoclinic
_symmetry_space_group_name_Hall 'P 2yb'
_symmetry_space_group_name_H-M 'P 1 21 1'
_cell_angle_alpha 90
_cell_angle_beta 115.45(1)
_cell_angle_gamma 90
_cell_formula_units_Z 8
_cell_length_a 14.049(1)
_cell_length_b 7.8740(8)
_cell_length_c 15.017(1)
_cod_duplicate_entry 2003578
_cod_original_sg_symbol_H-M 'P 21'
_cod_database_code 5000055

loop_
_symmetry_equiv_pos_site_id
_symmetry_equiv_pos_as_xyz
1 x,y,z
2 -x,1/2+y,-z

loop_
_atom_site_label
_atom_site_type_symbol
_atom_site_fract_x
_atom_site_fract_y
_atom_site_fract_z
C1 C -0.5353(2) -0.1403(3) -0.1898(2)
C2 C -0.6376(2) -0.1900(3) -0.2551(2)
C3 C -0.6984(2) -0.2800(3) -0.2202(1)
C4 C -0.6580(2) -0.3225(3) -0.1203(1)
C5 C -0.5578(2) -0.2711(4) -0.0560(2)
C6 C -0.4971(2) -0.1802(3) -0.0912(2)
C7 C -0.4684(2) -0.0463(4) -0.2247(2)
C8 C -0.8469(2) -0.2927(4) -0.3769(2)
O1 O -0.4922(1) -0.0024(2) -0.3085(2)
O2 O -0.7993(1) -0.3332(2) -0.27468(9)
O3 O -0.7148(1) -0.4128(3) -0.0834(1)
C9 C -0.0811(2) 0.3711(3) -0.2820(2)
C10 C -0.1194(2) 0.3109(3) -0.2159(2)
C11 C -0.2175(2) 0.2403(3) -0.2499(2)
C12 C -0.2801(2) 0.2283(3) -0.3520(2)
C13 C -0.2421(2) 0.2893(4) -0.4167(2)
C14 C -0.1427(2) 0.3592(4) -0.3816(2)
C15 C 0.0241(2) 0.4459(4) -0.2465(2)
C16 C -0.2067(3) 0.1908(5) -0.0895(2)
O4 O 0.0852(1) 0.4656(3) -0.1616(1)
O5 O -0.2640(1) 0.1771(3) -0.1943(1)
O6 O -0.3772(1) 0.1597(3) -0.3889(1)
C17 C -0.0993(2) -0.1683(3) -0.2131(2)
C18 C -0.1988(2) -0.2257(3) -0.2797(2)
C19 C -0.2641(2) -0.3041(3) -0.2464(1)
C20 C -0.2314(2) -0.3264(3) -0.1445(1)
C21 C -0.1339(2) -0.2682(4) -0.0792(2)
C22 C -0.0686(2) -0.1896(4) -0.1131(2)
C23 C -0.0283(2) -0.0853(4) -0.2471(2)
C24 C -0.4045(2) -0.3334(6) -0.4071(2)
O7 O -0.0445(1) -0.0610(3) -0.3317(1)
O8 O -0.3620(1) -0.3656(2) -0.3034(1)
O9 O -0.2928(1) -0.4023(3) -0.1081(1)
C25 C 0.3563(2) 0.3354(3) -0.3111(2)
C26 C 0.3226(2) 0.2615(3) -0.2450(2)
C27 C 0.2240(2) 0.1904(3) -0.2789(1)
C28 C 0.1566(2) 0.1947(3) -0.3800(2)
C29 C 0.1899(2) 0.2683(3) -0.4455(2)
C30 C 0.2894(2) 0.3377(4) -0.4108(2)
C31 C 0.4609(2) 0.4114(4) -0.2760(2)
C32 C 0.2466(2) 0.1089(4) -0.1180(2)
O10 O 0.5264(1) 0.4147(3) -0.1917(1)
O11 O 0.1828(1) 0.1121(2) -0.22245(9)
O12 O 0.0588(1) 0.1277(3) -0.4165(1)
H1 H -0.665(2) -0.159(3) -0.327(2)
H2 H -0.538(2) -0.295(4) 0.011(2)
H3 H -0.425(2) -0.144(4) -0.047(2)
H4 H -0.395(2) -0.016(4) -0.170(2)
H5 H -0.916(2) -0.344(4) -0.399(2)
H6 H -0.808(2) -0.347(4) -0.411(2)
H7 H -0.850(2) -0.173(4) -0.389(2)
H8 H -0.779(2) -0.424(4) -0.125(2)
H9 H -0.074(2) 0.314(3) -0.148(2)
H10 H -0.290(2) 0.281(4) -0.486(2)
H11 H -0.118(2) 0.401(4) -0.428(2)
H12 H 0.044(2) 0.478(4) -0.303(2)
H13 H -0.195(2) 0.320(5) -0.071(2)
H14 H -0.134(3) 0.136(5) -0.06(3)
H15 H -0.246(3) 0.140(5) -0.061(3)
H16 H -0.390(2) 0.118(4) -0.340(2)
H17 H -0.221(2) -0.216(3) -0.353(2)
H18 H -0.113(2) -0.294(4) -0.011(2)
H19 H 0.000(2) -0.145(4) -0.070(2)
H20 H 0.038(2) -0.038(4) -0.195(2)
H21 H -0.361(2) -0.385(4) -0.437(2)
H22 H -0.407(2) -0.212(5) -0.422(2)
H23 H -0.471(2) -0.383(4) -0.434(2)
H24 H -0.350(2) -0.450(4) -0.152(2)
H25 H 0.370(2) 0.261(3) -0.179(2)
H26 H 0.143(2) 0.273(3) -0.513(2)
H27 H 0.312(2) 0.394(3) -0.458(2)
H28 H 0.474(2) 0.459(4) -0.334(2)
H29 H 0.320(2) 0.058(4) -0.102(2)
H30 H 0.254(2) 0.225(4) -0.095(2)
H31 H 0.205(2) 0.038(4) -0.091(2)
H32 H 0.050(2) 0.076(4) -0.372(2)

loop_
_atom_type_symbol
_atom_type_radius_bond
C 0.68
H 0.23
O 0.68
